data_7207978
loop_
_publ_author_name
'Wang, Xiu-Li'
'Hou, Li-Li'
'Zhang, Ju-Wen'
'Zhang, Jin-Xia'
'Liu, Guo-Cheng'
'Yang, Song'

_publ_section_title
;
 Assembly and properties of coordination polymers modulated by substituted
 1,3-benzenedicarboxylates
;
_journal_issue 11
_journal_name_full CrystEngComm
_journal_page_first 3936
_journal_paper_doi 10.1039/c2ce06734j
_journal_volume 14
_journal_year 2012
_chemical_formula_moiety 'C26 H24 Co N4 O5'
_chemical_formula_sum 'C26 H24 Co N4 O5'
_chemical_formula_weight 531.42
_chemical_name_systematic ?
_space_group_IT_number 11
_symmetry_cell_setting monoclinic
_symmetry_space_group_name_Hall '-P 2yb'
_symmetry_space_group_name_H-M 'P 1 21/m 1'
_atom_sites_solution_hydrogens geom
_atom_sites_solution_primary direct
_atom_sites_solution_secondary difmap
_audit_creation_method SHELXL-97
_cell_angle_alpha 90.00
_cell_angle_beta 116.5170(10)
_cell_angle_gamma 90.00
_cell_formula_units_Z 2
_cell_length_a 9.3568(8)
_cell_length_b 15.2796(14)
_cell_length_c 9.5459(9)
_cell_measurement_reflns_used 2998
_cell_measurement_temperature 296(2)
_cell_measurement_theta_max 25.288
_cell_measurement_theta_min 2.3844
_cell_volume 1221.19(19)
_computing_cell_refinement 'Bruker SAINT'
_computing_data_collection 'Bruker APEX2'
_computing_data_reduction 'Bruker SAINT'
_computing_molecular_graphics 'Bruker SHELXTL'
_computing_publication_material 'Bruker SHELXTL'
_computing_structure_refinement 'SHELXL-97 (Sheldrick, 2008)'
_computing_structure_solution 'SHELXS-97 (Sheldrick, 2008)'
_diffrn_ambient_temperature 296(2)
_diffrn_measured_fraction_theta_full 0.995
_diffrn_measured_fraction_theta_max 0.995
_diffrn_measurement_device_type 'Bruker APEX-II CCD'
_diffrn_measurement_method '\f and \w scans'
_diffrn_radiation_monochromator graphite
_diffrn_radiation_source 'fine-focus sealed tube'
_diffrn_radiation_type MoK\a
_diffrn_radiation_wavelength 0.71073
_diffrn_reflns_av_R_equivalents 0.0224
_diffrn_reflns_av_sigmaI/netI 0.0223
_diffrn_reflns_limit_h_max 9
_diffrn_reflns_limit_h_min -11
_diffrn_reflns_limit_k_max 18
_diffrn_reflns_limit_k_min -18
_diffrn_reflns_limit_l_max 11
_diffrn_reflns_limit_l_min -11
_diffrn_reflns_number 7736
_diffrn_reflns_theta_full 25.00
_diffrn_reflns_theta_max 25.00
_diffrn_reflns_theta_min 2.38
_exptl_absorpt_coefficient_mu 0.747
_exptl_absorpt_correction_T_max 0.848
_exptl_absorpt_correction_T_min 0.778
_exptl_absorpt_correction_type empirical
_exptl_absorpt_process_details ' SADABS, Sheldrick, 1996'
_exptl_crystal_colour blue
_exptl_crystal_density_diffrn 1.440
_exptl_crystal_density_method 'not measured'
_exptl_crystal_description blcok
_exptl_crystal_F_000 546.9
_exptl_crystal_size_max 0.35
_exptl_crystal_size_mid 0.28
_exptl_crystal_size_min 0.22
_refine_diff_density_max 0.335
_refine_diff_density_min -0.220
_refine_diff_density_rms 0.041
_refine_ls_extinction_method none
_refine_ls_goodness_of_fit_ref 1.082
_refine_ls_hydrogen_treatment constr
_refine_ls_matrix_type full
_refine_ls_number_parameters 187
_refine_ls_number_reflns 2229
_refine_ls_number_restraints 0
_refine_ls_restrained_S_all 1.082
_refine_ls_R_factor_all 0.0360
_refine_ls_R_factor_gt 0.0301
_refine_ls_shift/su_max 0.000
_refine_ls_shift/su_mean 0.000
_refine_ls_structure_factor_coef Fsqd
_refine_ls_weighting_details 'calc w=1/[\s^2^(Fo^2^)+(0.0422P)^2^+0.2646P] where P=(Fo^2^+2Fc^2^)/3'
_refine_ls_weighting_scheme calc
_refine_ls_wR_factor_gt 0.0785
_refine_ls_wR_factor_ref 0.0817
_reflns_number_gt 1940
_reflns_number_total 2229
_reflns_threshold_expression >2sigma(I)
_cod_data_source_file c2ce06734j.txt
_cod_data_source_block hll-1
_cod_depositor_comments
;
The following automatic conversions were performed:

'_symmetry_cell_setting' value 'Monoclinic' changed to 'monoclinic'
according to /home/saulius/struct/CIF-dictionaries/cif_core.dic
dictionary named 'cif_core.dic' version 2.4.1 from 2010-06-29.

Automatic conversion script
Id: cif_fix_values 1715 2011-07-08 13:25:40Z adriana 
;
_cod_original_sg_symbol_H-M 'P 21/m'
_cod_database_code 7207978

loop_
_symmetry_equiv_pos_as_xyz
'x, y, z'
'-x, y+1/2, -z'
'-x, -y, -z'
'x, -y-1/2, z'

loop_
_atom_site_label
_atom_site_type_symbol
_atom_site_fract_x
_atom_site_fract_y
_atom_site_fract_z
_atom_site_U_iso_or_equiv
_atom_site_adp_type
_atom_site_occupancy
_atom_site_symmetry_multiplicity
_atom_site_calc_flag
_atom_site_refinement_flags
_atom_site_disorder_group
Co1 Co 0.90904(4) 0.2500 0.01846(4) 0.03705(14) Uani 1 2 d S .
O1 O 0.8123(2) 0.2500 0.1612(2) 0.0506(5) Uani 1 2 d S .
O2 O 0.5611(3) 0.2500 -0.0128(2) 0.0875(10) Uani 1 2 d S .
O3 O 0.7596(3) 0.2500 0.7990(2) 0.0589(6) Uani 1 2 d S .
O4 O 0.9558(3) 0.2500 0.7300(2) 0.0660(7) Uani 1 2 d S .
N1 N 1.04635(19) 0.14115(11) 0.07499(18) 0.0422(4) Uani 1 1 d . .
N3 N 1.20181(19) 0.03664(11) 0.0561(2) 0.0466(4) Uani 1 1 d . .
C1 C 1.1049(2) 0.10393(14) -0.0132(2) 0.0451(5) Uani 1 1 d . .
H1 H 1.0809 0.1228 -0.1140 0.054 Uiso 1 1 calc R .
C2 C 1.1117(2) 0.09357(13) 0.2154(2) 0.0425(5) Uani 1 1 d . .
C3 C 1.0932(3) 0.10334(15) 0.3504(3) 0.0546(6) Uani 1 1 d . .
H3 H 1.0277 0.1466 0.3594 0.066 Uiso 1 1 calc R .
C4 C 1.1762(3) 0.04596(18) 0.4709(3) 0.0712(7) Uani 1 1 d . .
H4 H 1.1668 0.0509 0.5636 0.085 Uiso 1 1 calc R .
C5 C 1.2743(3) -0.01935(18) 0.4582(3) 0.0736(8) Uani 1 1 d . .
H5 H 1.3276 -0.0570 0.5421 0.088 Uiso 1 1 calc R .
C6 C 1.2938(3) -0.02938(15) 0.3259(3) 0.0618(6) Uani 1 1 d . .
H6 H 1.3595 -0.0727 0.3177 0.074 Uiso 1 1 calc R .
C7 C 1.2106(2) 0.02831(13) 0.2043(2) 0.0456(5) Uani 1 1 d . .
C8 C 1.2921(3) -0.01377(16) -0.0090(3) 0.0579(6) Uani 1 1 d . .
H8A H 1.2328 -0.0150 -0.1222 0.069 Uiso 1 1 calc R .
H8B H 1.3038 -0.0736 0.0286 0.069 Uiso 1 1 calc R .
C9 C 1.4547(3) 0.02480(15) 0.0364(3) 0.0553(6) Uani 1 1 d . .
H9A H 1.5156 0.0237 0.1494 0.066 Uiso 1 1 calc R .
H9B H 1.4431 0.0854 0.0029 0.066 Uiso 1 1 calc R .
C19 C 0.6634(3) 0.2500 0.1221(3) 0.0373(6) Uani 1 2 d S .
C20 C 0.6178(3) 0.2500 0.2539(3) 0.0327(6) Uani 1 2 d S .
C21 C 0.7321(3) 0.2500 0.4091(3) 0.0336(6) Uani 1 2 d S .
H21 H 0.8398 0.2500 0.4325 0.040 Uiso 1 2 calc SR .
C22 C 0.6880(3) 0.2500 0.5299(3) 0.0358(6) Uani 1 2 d S .
C23 C 0.5270(3) 0.2500 0.4946(3) 0.0397(6) Uani 1 2 d S .
H23 H 0.4963 0.2500 0.5748 0.048 Uiso 1 2 calc SR .
C24 C 0.4126(3) 0.2500 0.3406(3) 0.0427(7) Uani 1 2 d S .
H24 H 0.3049 0.2500 0.3173 0.051 Uiso 1 2 calc SR .
C25 C 0.4570(3) 0.2500 0.2212(3) 0.0403(6) Uani 1 2 d S .
H25 H 0.3789 0.2500 0.1177 0.048 Uiso 1 2 calc SR .
C26 C 0.8123(4) 0.2500 0.6967(3) 0.0472(7) Uani 1 2 d S .
O1W O 0.2616(6) 0.2016(4) 0.7466(7) 0.141(2) Uani 0.50 1 d P 2

loop_
_atom_site_aniso_label
_atom_site_aniso_U_11
_atom_site_aniso_U_22
_atom_site_aniso_U_33
_atom_site_aniso_U_23
_atom_site_aniso_U_13
_atom_site_aniso_U_12
Co1 0.0338(2) 0.0519(2) 0.0312(2) 0.000 0.01973(16) 0.000
O1 0.0385(12) 0.0844(15) 0.0367(10) 0.000 0.0238(9) 0.000
O2 0.0505(14) 0.183(3) 0.0313(12) 0.000 0.0201(11) 0.000
O3 0.0585(14) 0.0936(17) 0.0299(10) 0.000 0.0245(10) 0.000
O4 0.0420(13) 0.1095(19) 0.0406(12) 0.000 0.0132(10) 0.000
N1 0.0383(9) 0.0518(10) 0.0413(9) -0.0016(8) 0.0222(7) 0.0008(7)
N3 0.0367(9) 0.0522(10) 0.0560(10) -0.0094(9) 0.0253(8) 0.0000(8)
C1 0.0381(11) 0.0578(12) 0.0442(11) -0.0046(9) 0.0228(9) 0.0008(9)
C2 0.0366(10) 0.0471(11) 0.0439(11) -0.0016(9) 0.0182(9) -0.0053(9)
C3 0.0610(14) 0.0607(14) 0.0484(12) -0.0008(11) 0.0301(11) -0.0009(11)
C4 0.0891(19) 0.0768(17) 0.0502(14) 0.0083(13) 0.0334(14) -0.0004(16)
C5 0.0790(19) 0.0668(17) 0.0623(16) 0.0182(13) 0.0201(14) 0.0030(14)
C6 0.0524(14) 0.0519(14) 0.0725(16) 0.0054(12) 0.0202(12) 0.0048(11)
C7 0.0353(11) 0.0477(12) 0.0526(12) -0.0043(10) 0.0185(10) -0.0049(9)
C8 0.0449(12) 0.0608(14) 0.0754(16) -0.0212(12) 0.0335(12) -0.0026(10)
C9 0.0442(12) 0.0590(14) 0.0710(15) -0.0185(11) 0.0332(12) -0.0023(10)
C19 0.0405(16) 0.0448(15) 0.0305(14) 0.000 0.0192(12) 0.000
C20 0.0355(14) 0.0353(13) 0.0315(13) 0.000 0.0188(11) 0.000
C21 0.0316(14) 0.0414(14) 0.0323(13) 0.000 0.0184(11) 0.000
C22 0.0384(15) 0.0419(14) 0.0308(13) 0.000 0.0187(12) 0.000
C23 0.0433(16) 0.0489(16) 0.0377(14) 0.000 0.0279(13) 0.000
C24 0.0314(14) 0.0572(17) 0.0462(16) 0.000 0.0233(13) 0.000
C25 0.0342(15) 0.0524(16) 0.0337(14) 0.000 0.0147(12) 0.000
C26 0.0485(19) 0.0597(19) 0.0339(15) 0.000 0.0188(14) 0.000
O1W 0.106(4) 0.174(5) 0.143(5) -0.063(4) 0.055(3) -0.013(3)

loop_
_atom_type_symbol
_atom_type_description
_atom_type_scat_dispersion_real
_atom_type_scat_dispersion_imag
_atom_type_scat_source
C C 0.0033 0.0016 'International Tables Vol C Tables 4.2.6.8 and 6.1.1.4'
H H 0.0000 0.0000 'International Tables Vol C Tables 4.2.6.8 and 6.1.1.4'
Co Co 0.3494 0.9721 'International Tables Vol C Tables 4.2.6.8 and 6.1.1.4'
N N 0.0061 0.0033 'International Tables Vol C Tables 4.2.6.8 and 6.1.1.4'
O O 0.0106 0.0060 'International Tables Vol C Tables 4.2.6.8 and 6.1.1.4'

loop_
_geom_angle_atom_site_label_1
_geom_angle_atom_site_label_2
_geom_angle_atom_site_label_3
_geom_angle
_geom_angle_site_symmetry_1
_geom_angle_site_symmetry_3
O3 Co1 O1 114.98(9) 1_554 .
O3 Co1 N1 110.83(5) 1_554 4_565
O1 Co1 N1 104.60(6) . 4_565
O3 Co1 N1 110.83(5) 1_554 .
O1 Co1 N1 104.60(6) . .
N1 Co1 N1 110.67(9) 4_565 .
C19 O1 Co1 125.90(18) . .
C26 O3 Co1 119.3(2) . 1_556
C1 N1 C2 104.94(17) . .
C1 N1 Co1 125.37(14) . .
C2 N1 Co1 129.47(13) . .
C1 N3 C7 107.12(16) . .
C1 N3 C8 125.85(19) . .
C7 N3 C8 126.84(19) . .
N1 C1 N3 113.51(18) . .
N1 C1 H1 123.2 . .
N3 C1 H1 123.2 . .
C3 C2 C7 120.7(2) . .
C3 C2 N1 130.66(19) . .
C7 C2 N1 108.61(18) . .
C4 C3 C2 116.8(2) . .
C4 C3 H3 121.6 . .
C2 C3 H3 121.6 . .
C3 C4 C5 122.0(2) . .
C3 C4 H4 119.0 . .
C5 C4 H4 119.0 . .
C6 C5 C4 121.7(2) . .
C6 C5 H5 119.1 . .
C4 C5 H5 119.1 . .
C5 C6 C7 116.6(2) . .
C5 C6 H6 121.7 . .
C7 C6 H6 121.7 . .
N3 C7 C6 131.9(2) . .
N3 C7 C2 105.82(18) . .
C6 C7 C2 122.2(2) . .
N3 C8 C9 111.81(17) . .
N3 C8 H8A 109.3 . .
C9 C8 H8A 109.3 . .
N3 C8 H8B 109.3 . .
C9 C8 H8B 109.3 . .
H8A C8 H8B 107.9 . .
C8 C9 C9 111.9(2) . 3_855
C8 C9 H9A 109.2 . .
C9 C9 H9A 109.2 3_855 .
C8 C9 H9B 109.2 . .
C9 C9 H9B 109.2 3_855 .
H9A C9 H9B 107.9 . .
O2 C19 O1 123.6(3) . .
O2 C19 C20 120.3(3) . .
O1 C19 C20 116.1(2) . .
C21 C20 C25 118.7(2) . .
C21 C20 C19 121.6(2) . .
C25 C20 C19 119.7(2) . .
C20 C21 C22 120.9(2) . .
C20 C21 H21 119.5 . .
C22 C21 H21 119.5 . .
C21 C22 C23 119.4(2) . .
C21 C22 C26 120.4(2) . .
C23 C22 C26 120.2(2) . .
C24 C23 C22 120.0(2) . .
C24 C23 H23 120.0 . .
C22 C23 H23 120.0 . .
C25 C24 C23 120.4(3) . .
C25 C24 H24 119.8 . .
C23 C24 H24 119.8 . .
C24 C25 C20 120.6(2) . .
C24 C25 H25 119.7 . .
C20 C25 H25 119.7 . .
O4 C26 O3 123.5(3) . .
O4 C26 C22 121.0(3) . .
O3 C26 C22 115.6(3) . .

loop_
_geom_bond_atom_site_label_1
_geom_bond_atom_site_label_2
_geom_bond_distance
_geom_bond_site_symmetry_2
Co1 O3 1.931(2) 1_554
Co1 O1 1.9433(19) .
Co1 N1 2.0221(16) 4_565
Co1 N1 2.0221(16) .
O1 C19 1.271(3) .
O2 C19 1.214(3) .
O3 C26 1.276(4) .
O3 Co1 1.931(2) 1_556
O4 C26 1.233(4) .
N1 C1 1.321(2) .
N1 C2 1.402(2) .
N3 C1 1.335(3) .
N3 C7 1.386(3) .
N3 C8 1.470(3) .
C1 H1 0.9300 .
C2 C3 1.384(3) .
C2 C7 1.396(3) .
C3 C4 1.378(3) .
C3 H3 0.9300 .
C4 C5 1.397(4) .
C4 H4 0.9300 .
C5 C6 1.362(4) .
C5 H5 0.9300 .
C6 C7 1.387(3) .
C6 H6 0.9300 .
C8 C9 1.504(3) .
C8 H8A 0.9700 .
C8 H8B 0.9700 .
C9 C9 1.517(4) 3_855
C9 H9A 0.9700 .
C9 H9B 0.9700 .
C19 C20 1.499(4) .
C20 C21 1.387(3) .
C20 C25 1.394(4) .
C21 C22 1.387(4) .
C21 H21 0.9300 .
C22 C23 1.389(4) .
C22 C26 1.495(4) .
C23 C24 1.379(4) .
C23 H23 0.9300 .
C24 C25 1.376(4) .
C24 H24 0.9300 .
C25 H25 0.9300 .
O1W O1W 1.478(12) 4_565
